data_4061492
loop_
_publ_author_name
'Tredget, Cara S.'
'Lawrence, Sally C.'
'Ward, Benjamin D.'
'Howe, Robert G.'
'Cowley, Andrew R.'
'Mountford, Philip'

_publ_section_title
;
A Family of Scandium and Yttrium Tris((trimethylsilyl)methyl) 
Complexes with Neutral N~3~ Donor Ligands
;
_journal_issue 13
_journal_name_full Organometallics
_journal_page_first 3136
_journal_page_last 3148
_journal_paper_doi 10.1021/om050209r
_journal_volume 24
_journal_year 2005
_chemical_formula_moiety ' C28 H55 N6 Si3 Y1 '
_chemical_formula_sum 'C28 H55 N6 Si3 Y'
_chemical_formula_weight 648.95
_space_group_IT_number 2
_symmetry_cell_setting triclinic
_symmetry_space_group_name_Hall '-P 1'
_symmetry_space_group_name_H-M 'P -1'
_cell_angle_alpha 81.8126(9)
_cell_angle_beta 85.5181(8)
_cell_angle_gamma 71.3772(7)
_cell_formula_units_Z 2
_cell_length_a 11.0526(2)
_cell_length_b 11.6252(2)
_cell_length_c 17.1350(3)
_cell_measurement_temperature 150
_cell_volume 2063.86(6)
_diffrn_ambient_temperature 150
_exptl_crystal_density_diffrn 1.044
_cod_depositor_comments
;
The following automatic conversions were performed:
'_symmetry_cell_setting' value 'Triclinic' changed to 'triclinic'
according to '/home/saulius/struct/CIF-dictionaries/cif_core.dic'
dictionary named 'cif_core.dic' version 2.4.1 from 2010-06-29.

Automatic conversion script
Id: cif_fix_enum 1527 2010-12-29 10:47:43Z saulius 
;
_cod_original_formula_sum ' C28 H55 N6 Si3 Y1 '
_cod_database_code 4061492

loop_
_symmetry_equiv_pos_as_xyz
x,y,z
-x,-y,-z

loop_
_atom_site_label
_atom_site_type_symbol
_atom_site_fract_x
_atom_site_fract_y
_atom_site_fract_z
_atom_site_U_iso_or_equiv
_atom_site_occupancy
_atom_site_adp_type
_atom_site_refinement_flags_posn
_atom_site_refinement_flags_adp
_atom_site_refinement_flags_occupancy
_atom_site_disorder_assembly
_atom_site_disorder_group
Y1 Y 0.34854(3) 0.20731(2) 0.205643(18) 0.0320 1.0000 Uani . . . . .
N1 N 0.2895(2) 0.4444(2) 0.18183(17) 0.0385 1.0000 Uani . . . . .
N2 N 0.3767(2) 0.5036(2) 0.18861(15) 0.0339 1.0000 Uani . . . . .
C1 C 0.1755(3) 0.5311(3) 0.1847(2) 0.0434 1.0000 Uani . . . . .
C2 C 0.1905(3) 0.6441(3) 0.1931(2) 0.0476 1.0000 Uani . . . . .
C3 C 0.3195(3) 0.6242(3) 0.1966(2) 0.0421 1.0000 Uani . . . . .
C4 C 0.0548(3) 0.5041(3) 0.1773(3) 0.0623 1.0000 Uani . . . . .
C5 C 0.3931(4) 0.7081(3) 0.2056(3) 0.0571 1.0000 Uani . . . . .
N3 N 0.4916(3) 0.2755(2) 0.28763(16) 0.0395 1.0000 Uani . . . . .
N4 N 0.5515(3) 0.3607(2) 0.25912(16) 0.0373 1.0000 Uani . . . . .
C6 C 0.5441(4) 0.2252(3) 0.3568(2) 0.0468 1.0000 Uani . . . . .
C7 C 0.6373(4) 0.2771(3) 0.3721(2) 0.0508 1.0000 Uani . . . . .
C8 C 0.6401(3) 0.3636(3) 0.3096(2) 0.0415 1.0000 Uani . . . . .
C9 C 0.5026(5) 0.1287(4) 0.4076(3) 0.0676 1.0000 Uani . . . . .
C10 C 0.7194(4) 0.4476(3) 0.2931(2) 0.0509 1.0000 Uani . . . . .
N5 N 0.5209(2) 0.2702(2) 0.11363(15) 0.0326 1.0000 Uani . . . . .
N6 N 0.5513(2) 0.3746(2) 0.11809(15) 0.0325 1.0000 Uani . . . . .
C11 C 0.5822(3) 0.2278(3) 0.04852(18) 0.0359 1.0000 Uani . . . . .
C12 C 0.6523(3) 0.3047(3) 0.01142(19) 0.0384 1.0000 Uani . . . . .
C13 C 0.6312(3) 0.3972(3) 0.05705(18) 0.0342 1.0000 Uani . . . . .
C14 C 0.5739(3) 0.1138(3) 0.0220(2) 0.0470 1.0000 Uani . . . . .
C15 C 0.6780(3) 0.5060(3) 0.0461(2) 0.0437 1.0000 Uani . . . . .
C16 C 0.5122(3) 0.4391(2) 0.18653(17) 0.0333 1.0000 Uani . . . . .
C17 C 0.4744(3) -0.0080(3) 0.2155(2) 0.0439 1.0000 Uani . . . . .
Si1 Si 0.64112(10) -0.09795(9) 0.23227(7) 0.0530 1.0000 Uani . . . . .
C18 C 0.7071(4) -0.2145(4) 0.1623(3) 0.0687 1.0000 Uani . . . . .
C19 C 0.7532(4) -0.0040(4) 0.2217(4) 0.0771 1.0000 Uani . . . . .
C20 C 0.6578(6) -0.1890(5) 0.3336(4) 0.0921 1.0000 Uani . . . . .
C21 C 0.2241(3) 0.2200(3) 0.0908(2) 0.0422 1.0000 Uani . . . . .
Si2 Si 0.08689(8) 0.16290(8) 0.09154(6) 0.0420 1.0000 Uani . . . . .
C22 C 0.0252(4) 0.1647(5) -0.0076(3) 0.0701 1.0000 Uani . . . . .
C23 C -0.0555(3) 0.2522(3) 0.1491(2) 0.0497 1.0000 Uani . . . . .
C24 C 0.1310(4) -0.0006(3) 0.1404(3) 0.0632 1.0000 Uani . . . . .
C25 C 0.1959(4) 0.2202(4) 0.3159(2) 0.0525 1.0000 Uani D U . . .
Si3 Si 0.14221(14) 0.11274(13) 0.38892(8) 0.0706 1.0000 Uani D U . . .
C26 C 0.1565(13) 0.1471(10) 0.4931(5) 0.1158 0.643(9) Uani D U P 1 1
C27 C 0.2540(7) -0.0537(7) 0.3953(5) 0.0739 0.643(9) Uani D U P 1 1
C28 C -0.0145(9) 0.1084(13) 0.3743(8) 0.1194 0.643(9) Uani D U P 1 1
C46 C 0.047(2) 0.036(2) 0.3387(11) 0.1109 0.357(9) Uani D U P 1 2
C47 C 0.0090(16) 0.2054(15) 0.4605(10) 0.1044 0.357(9) Uani D U P 1 2
C48 C 0.2526(13) 0.0104(13) 0.4545(9) 0.0829 0.357(9) Uani D U P 1 2
H21 H 0.1210 0.7236 0.1960 0.0552 1.0000 Uiso . . . . .
H41 H 0.0743 0.4154 0.1721 0.0730 1.0000 Uiso . . . . .
H42 H -0.0015 0.5243 0.2253 0.0730 1.0000 Uiso . . . . .
H43 H 0.0101 0.5546 0.1295 0.0730 1.0000 Uiso . . . . .
H51 H 0.3327 0.7918 0.2105 0.0694 1.0000 Uiso . . . . .
H52 H 0.4447 0.6774 0.2540 0.0694 1.0000 Uiso . . . . .
H53 H 0.4514 0.7115 0.1583 0.0694 1.0000 Uiso . . . . .
H71 H 0.6912 0.2550 0.4196 0.0622 1.0000 Uiso . . . . .
H91 H 0.4347 0.1105 0.3810 0.0850 1.0000 Uiso . . . . .
H92 H 0.4681 0.1581 0.4594 0.0850 1.0000 Uiso . . . . .
H93 H 0.5773 0.0528 0.4167 0.0850 1.0000 Uiso . . . . .
H101 H 0.7773 0.4340 0.3378 0.0643 1.0000 Uiso . . . . .
H102 H 0.6623 0.5343 0.2872 0.0643 1.0000 Uiso . . . . .
H103 H 0.7717 0.4306 0.2433 0.0643 1.0000 Uiso . . . . .
H121 H 0.7063 0.2936 -0.0382 0.0455 1.0000 Uiso . . . . .
H141 H 0.5175 0.0789 0.0599 0.0572 1.0000 Uiso . . . . .
H142 H 0.6612 0.0528 0.0200 0.0572 1.0000 Uiso . . . . .
H143 H 0.5375 0.1334 -0.0317 0.0572 1.0000 Uiso . . . . .
H151 H 0.7350 0.5032 -0.0024 0.0529 1.0000 Uiso . . . . .
H152 H 0.7268 0.5049 0.0930 0.0529 1.0000 Uiso . . . . .
H153 H 0.6035 0.5825 0.0402 0.0529 1.0000 Uiso . . . . .
H161 H 0.5577 0.5018 0.1814 0.0411 1.0000 Uiso . . . . .
H171 H 0.4280 -0.0457 0.2589 0.0526 1.0000 Uiso . . . . .
H172 H 0.4593 -0.0314 0.1640 0.0526 1.0000 Uiso . . . . .
H181 H 0.7982 -0.2606 0.1743 0.0804 1.0000 Uiso . . . . .
H182 H 0.7022 -0.1724 0.1069 0.0804 1.0000 Uiso . . . . .
H183 H 0.6561 -0.2726 0.1682 0.0804 1.0000 Uiso . . . . .
H191 H 0.8423 -0.0589 0.2316 0.0945 1.0000 Uiso . . . . .
H192 H 0.7273 0.0566 0.2607 0.0945 1.0000 Uiso . . . . .
H193 H 0.7496 0.0405 0.1670 0.0945 1.0000 Uiso . . . . .
H201 H 0.7495 -0.2375 0.3417 0.1045 1.0000 Uiso . . . . .
H202 H 0.6273 -0.1319 0.3746 0.1045 1.0000 Uiso . . . . .
H203 H 0.6053 -0.2457 0.3381 0.1045 1.0000 Uiso . . . . .
H211 H 0.1910 0.3091 0.0710 0.0511 1.0000 Uiso . . . . .
H212 H 0.2872 0.1765 0.0513 0.0511 1.0000 Uiso . . . . .
H221 H -0.0490 0.1321 -0.0007 0.0884 1.0000 Uiso . . . . .
H222 H -0.0029 0.2505 -0.0346 0.0884 1.0000 Uiso . . . . .
H223 H 0.0944 0.1125 -0.0402 0.0884 1.0000 Uiso . . . . .
H231 H -0.1272 0.2176 0.1477 0.0588 1.0000 Uiso . . . . .
H232 H -0.0322 0.2467 0.2051 0.0588 1.0000 Uiso . . . . .
H233 H -0.0828 0.3398 0.1253 0.0588 1.0000 Uiso . . . . .
H241 H 0.0561 -0.0314 0.1407 0.0755 1.0000 Uiso . . . . .
H242 H 0.1555 -0.0043 0.1959 0.0755 1.0000 Uiso . . . . .
H243 H 0.2046 -0.0527 0.1106 0.0755 1.0000 Uiso . . . . .
H251 H 0.2241 0.2690 0.3501 0.0627 1.0000 Uiso . . . . .
H252 H 0.1142 0.2718 0.2908 0.0627 1.0000 Uiso . . . . .
H261 H 0.1273 0.0885 0.5326 0.1325 0.6427 Uiso . . . 1 1
H262 H 0.2476 0.1380 0.5021 0.1325 0.6427 Uiso . . . 1 1
H263 H 0.1021 0.2327 0.4992 0.1325 0.6427 Uiso . . . 1 1
H271 H 0.2188 -0.1064 0.4360 0.0880 0.6427 Uiso . . . 1 1
H272 H 0.3408 -0.0571 0.4104 0.0880 0.6427 Uiso . . . 1 1
H273 H 0.2603 -0.0839 0.3429 0.0880 0.6427 Uiso . . . 1 1
H281 H -0.0365 0.0482 0.4161 0.1355 0.6427 Uiso . . . 1 1
H282 H -0.0776 0.1914 0.3773 0.1355 0.6427 Uiso . . . 1 1
H283 H -0.0170 0.0830 0.3212 0.1355 0.6427 Uiso . . . 1 1
H461 H 0.0182 -0.0227 0.3786 0.1433 0.3573 Uiso . . . 1 2
H462 H -0.0292 0.0989 0.3142 0.1433 0.3573 Uiso . . . 1 2
H463 H 0.1020 -0.0103 0.2969 0.1433 0.3573 Uiso . . . 1 2
H471 H -0.0201 0.1469 0.5001 0.1171 0.3573 Uiso . . . 1 2
H472 H 0.0449 0.2565 0.4884 0.1171 0.3573 Uiso . . . 1 2
H473 H -0.0652 0.2596 0.4291 0.1171 0.3573 Uiso . . . 1 2
H481 H 0.2093 -0.0415 0.4902 0.0960 0.3573 Uiso . . . 1 2
H482 H 0.2871 0.0573 0.4867 0.0960 0.3573 Uiso . . . 1 2
H483 H 0.3242 -0.0430 0.4240 0.0960 0.3573 Uiso . . . 1 2

loop_
_atom_site_aniso_label
_atom_site_aniso_U_11
_atom_site_aniso_U_22
_atom_site_aniso_U_33
_atom_site_aniso_U_23
_atom_site_aniso_U_13
_atom_site_aniso_U_12
Y1 0.03373(15) 0.02551(13) 0.03842(15) -0.00092(9) -0.00306(10) -0.01254(10)
N1 0.0358(13) 0.0274(11) 0.0534(15) -0.0031(10) -0.0014(11) -0.0123(10)
N2 0.0355(12) 0.0231(10) 0.0440(13) -0.0044(9) 0.0006(10) -0.0109(9)
C1 0.0332(15) 0.0299(14) 0.063(2) -0.0030(13) 0.0040(14) -0.0063(12)
C2 0.0435(18) 0.0271(14) 0.067(2) -0.0048(14) 0.0045(15) -0.0064(13)
C3 0.0455(17) 0.0279(14) 0.0524(18) -0.0078(13) 0.0025(14) -0.0106(13)
C4 0.0346(18) 0.0395(18) 0.108(3) 0.0019(19) -0.0025(19) -0.0100(15)
C5 0.062(2) 0.0278(15) 0.084(3) -0.0110(16) -0.007(2) -0.0143(15)
N3 0.0483(15) 0.0367(12) 0.0398(13) -0.0015(10) -0.0066(11) -0.0222(12)
N4 0.0430(14) 0.0317(12) 0.0420(14) -0.0040(10) -0.0071(11) -0.0172(11)
C6 0.058(2) 0.0456(17) 0.0414(17) -0.0021(14) -0.0097(15) -0.0227(16)
C7 0.056(2) 0.055(2) 0.0441(18) -0.0046(15) -0.0137(15) -0.0198(17)
C8 0.0409(16) 0.0393(15) 0.0467(17) -0.0091(13) -0.0093(13) -0.0124(13)
C9 0.096(3) 0.066(2) 0.051(2) 0.0158(19) -0.023(2) -0.044(2)
C10 0.0493(19) 0.0496(19) 0.062(2) -0.0086(16) -0.0134(16) -0.0233(16)
N5 0.0343(12) 0.0238(10) 0.0415(13) -0.0047(9) -0.0023(10) -0.0112(9)
N6 0.0319(11) 0.0257(10) 0.0409(13) -0.0021(9) -0.0017(10) -0.0111(9)
C11 0.0327(14) 0.0322(13) 0.0403(15) -0.0038(11) -0.0058(12) -0.0058(11)
C12 0.0307(14) 0.0413(15) 0.0418(16) -0.0023(12) -0.0025(12) -0.0103(12)
C13 0.0275(13) 0.0335(14) 0.0395(15) 0.0033(11) -0.0038(11) -0.0091(11)
C14 0.0478(18) 0.0416(17) 0.0536(19) -0.0157(14) 0.0058(15) -0.0144(14)
C15 0.0357(15) 0.0406(16) 0.0559(19) 0.0063(14) -0.0038(13) -0.0184(13)
C16 0.0358(14) 0.0267(12) 0.0403(15) -0.0043(11) -0.0022(12) -0.0133(11)
C17 0.0424(17) 0.0264(13) 0.063(2) -0.0014(13) -0.0098(15) -0.0106(12)
Si1 0.0448(5) 0.0358(5) 0.0756(7) 0.0003(4) -0.0191(5) -0.0078(4)
C18 0.050(2) 0.047(2) 0.105(4) -0.012(2) -0.003(2) -0.0068(17)
C19 0.042(2) 0.065(3) 0.129(4) -0.020(3) -0.022(2) -0.0159(19)
C20 0.097(4) 0.069(3) 0.095(4) 0.013(3) -0.040(3) -0.006(3)
C21 0.0359(15) 0.0448(16) 0.0471(17) -0.0014(13) -0.0051(13) -0.0153(13)
Si2 0.0324(4) 0.0383(4) 0.0573(5) -0.0055(4) -0.0077(4) -0.0124(4)
C22 0.054(2) 0.093(3) 0.074(3) -0.018(2) -0.011(2) -0.033(2)
C23 0.0324(15) 0.0423(17) 0.072(2) -0.0051(16) -0.0058(15) -0.0088(13)
C24 0.050(2) 0.0377(18) 0.101(3) -0.0023(19) -0.006(2) -0.0147(16)
C25 0.052(2) 0.0554(19) 0.0499(18) -0.0014(15) 0.0010(15) -0.0185(16)
Si3 0.0780(8) 0.0748(8) 0.0588(7) 0.0102(6) 0.0121(6) -0.0350(6)
C26 0.170(9) 0.109(6) 0.053(3) 0.002(3) 0.019(4) -0.031(7)
C27 0.075(4) 0.073(2) 0.072(4) 0.019(3) 0.005(3) -0.034(2)
C28 0.066(3) 0.132(8) 0.141(8) 0.068(7) -0.004(5) -0.040(4)
C46 0.141(12) 0.112(11) 0.105(10) 0.028(7) -0.016(8) -0.090(9)
C47 0.092(9) 0.095(9) 0.105(9) 0.015(5) 0.047(6) -0.024(5)
C48 0.078(6) 0.081(8) 0.081(8) 0.026(6) 0.011(4) -0.031(4)

loop_
_geom_bond_atom_site_label_1
_geom_bond_site_symmetry_1
_geom_bond_atom_site_label_2
_geom_bond_site_symmetry_2
_geom_bond_distance
_geom_bond_publ_flag
Y1 . N1 . 2.601(2) yes
Y1 . N3 . 2.563(2) yes
Y1 . N5 . 2.596(2) yes
Y1 . C17 . 2.434(3) yes
Y1 . C21 . 2.448(3) yes
Y1 . C25 . 2.420(4) yes
N1 . N2 . 1.371(3) yes
N1 . C1 . 1.341(4) yes
N2 . C3 . 1.363(4) yes
N2 . C16 . 1.445(4) yes
C1 . C2 . 1.404(4) yes
C1 . C4 . 1.483(5) yes
C2 . C3 . 1.374(5) yes
C2 . H21 . 1.000 no
C3 . C5 . 1.485(5) yes
C4 . H41 . 1.000 no
C4 . H42 . 1.000 no
C4 . H43 . 1.000 no
C5 . H51 . 1.000 no
C5 . H52 . 1.000 no
C5 . H53 . 1.000 no
N3 . N4 . 1.373(3) yes
N3 . C6 . 1.332(4) yes
N4 . C8 . 1.367(4) yes
N4 . C16 . 1.441(4) yes
C6 . C7 . 1.408(5) yes
C6 . C9 . 1.488(5) yes
C7 . C8 . 1.367(5) yes
C7 . H71 . 1.000 no
C8 . C10 . 1.494(5) yes
C9 . H91 . 1.000 no
C9 . H92 . 1.000 no
C9 . H93 . 1.000 no
C10 . H101 . 1.000 no
C10 . H102 . 1.000 no
C10 . H103 . 1.000 no
N5 . N6 . 1.372(3) yes
N5 . C11 . 1.331(4) yes
N6 . C13 . 1.367(4) yes
N6 . C16 . 1.445(4) yes
C11 . C12 . 1.416(4) yes
C11 . C14 . 1.492(4) yes
C12 . C13 . 1.369(5) yes
C12 . H121 . 1.000 no
C13 . C15 . 1.496(4) yes
C14 . H141 . 1.000 no
C14 . H142 . 1.000 no
C14 . H143 . 1.000 no
C15 . H151 . 1.000 no
C15 . H152 . 1.000 no
C15 . H153 . 1.000 no
C16 . H161 . 1.000 no
C17 . Si1 . 1.827(3) yes
C17 . H171 . 1.000 no
C17 . H172 . 1.000 no
Si1 . C18 . 1.871(5) yes
Si1 . C19 . 1.880(5) yes
Si1 . C20 . 1.889(6) yes
C18 . H181 . 1.000 no
C18 . H182 . 1.000 no
C18 . H183 . 1.000 no
C19 . H191 . 1.000 no
C19 . H192 . 1.000 no
C19 . H193 . 1.000 no
C20 . H201 . 1.000 no
C20 . H202 . 1.000 no
C20 . H203 . 1.000 no
C21 . Si2 . 1.839(3) yes
C21 . H211 . 1.000 no
C21 . H212 . 1.000 no
Si2 . C22 . 1.874(5) yes
Si2 . C23 . 1.880(4) yes
Si2 . C24 . 1.890(4) yes
C22 . H221 . 1.000 no
C22 . H222 . 1.000 no
C22 . H223 . 1.000 no
C23 . H231 . 1.000 no
C23 . H232 . 1.000 no
C23 . H233 . 1.000 no
C24 . H241 . 1.000 no
C24 . H242 . 1.000 no
C24 . H243 . 1.000 no
C25 . Si3 . 1.842(4) yes
C25 . H251 . 1.000 no
C25 . H252 . 1.000 no
Si3 . C26 . 1.913(9) yes
Si3 . C27 . 1.928(8) yes
Si3 . C28 . 1.787(9) yes
Si3 . C46 . 1.902(14) yes
Si3 . C47 . 1.978(13) yes
Si3 . C48 . 1.753(12) yes
C26 . C47 . 1.66(2) yes
C26 . H261 . 1.000 no
C26 . H262 . 1.000 no
C26 . H263 . 1.000 no
C27 . H271 . 1.000 no
C27 . H272 . 1.000 no
C27 . H273 . 1.000 no
C28 . H281 . 1.000 no
C28 . H282 . 1.000 no
C28 . H283 . 1.000 no
C46 . H461 . 1.000 no
C46 . H462 . 0.999 no
C46 . H463 . 1.001 no
C47 . H471 . 1.000 no
C47 . H472 . 1.000 no
C47 . H473 . 1.000 no
C48 . H481 . 1.000 no
C48 . H482 . 1.000 no
C48 . H483 . 1.000 no
